data_1566965
loop_
_publ_author_name
'Weberg, Alexander B.'
'Schelter, Eric J.'
'Carroll, Patrick'
'Gau, Michael'
'Pandey, Pragati'
'Lapsheva, Ekaterina'
'Schatz, George C.'
'Cheisson, Thibault'
'Chaudhuri, Subhajyoti'
'Uruburo, Christian'

_publ_section_title
;
 Tantalum, Easy as Pi: Understanding Differences in Metal-Imido Bonding
 Towards Improving Ta/Nb Separations
;
_journal_name_full 'Chemical Science'
_journal_paper_doi 10.1039/D2SC01926D
_journal_year 2022
_chemical_formula_moiety 'C37 H54 N5 Nb O3'
_chemical_formula_sum 'C37 H54 N5 Nb O3'
_chemical_formula_weight 709.76
_space_group_crystal_system triclinic
_space_group_IT_number 2
_space_group_name_Hall '-P 1'
_space_group_name_H-M_alt 'P -1'
_atom_sites_solution_hydrogens geom
_atom_sites_solution_primary dual
_audit_creation_date 2022-01-25
_audit_creation_method
;
Olex2 1.2
(compiled 2018.05.29 svn.r3508 for OlexSys, GUI svn.r5506)
;
_audit_update_record
;
2022-02-22 deposited with the CCDC.	2022-05-11 downloaded from the CCDC.
;
_cell_angle_alpha 91.221(2)
_cell_angle_beta 90.452(2)
_cell_angle_gamma 114.460(2)
_cell_formula_units_Z 2
_cell_length_a 10.1700(4)
_cell_length_b 12.0740(5)
_cell_length_c 15.7696(6)
_cell_measurement_reflns_used 9985
_cell_measurement_temperature 100
_cell_measurement_theta_max 27.56
_cell_measurement_theta_min 2.57
_cell_volume 1761.90(12)
_computing_cell_refinement 'Bruker SAINT v8.37A'
_computing_data_collection 'Bruker APEX3 v2018.7-2'
_computing_data_reduction 'Bruker SAINT v8.37A'
_computing_publication_material 'Olex2 (Dolomanov et al., 2009)'
_computing_structure_refinement 'ShelXL (Sheldrick, 2015)'
_computing_structure_solution 'ShelXT (Sheldrick, 2015)'
_diffrn_ambient_temperature 100
_diffrn_measured_fraction_theta_full 0.997
_diffrn_measured_fraction_theta_max 0.997
_diffrn_measurement_device 'CMOS area detector'
_diffrn_measurement_device_type 'Bruker D8QUEST'
_diffrn_measurement_method '\w and \f scans'
_diffrn_radiation_monochromator graphite
_diffrn_radiation_type MoK\a
_diffrn_radiation_wavelength 0.71073
_diffrn_reflns_av_R_equivalents 0.1081
_diffrn_reflns_av_unetI/netI 0.0560
_diffrn_reflns_Laue_measured_fraction_full 0.997
_diffrn_reflns_Laue_measured_fraction_max 0.997
_diffrn_reflns_limit_h_max 13
_diffrn_reflns_limit_h_min -13
_diffrn_reflns_limit_k_max 15
_diffrn_reflns_limit_k_min -15
_diffrn_reflns_limit_l_max 20
_diffrn_reflns_limit_l_min -20
_diffrn_reflns_number 64323
_diffrn_reflns_point_group_measured_fraction_full 0.997
_diffrn_reflns_point_group_measured_fraction_max 0.997
_diffrn_reflns_theta_full 25.242
_diffrn_reflns_theta_max 27.554
_diffrn_reflns_theta_min 3.140
_diffrn_source 'sealed tube'
_exptl_absorpt_coefficient_mu 0.384
_exptl_absorpt_correction_T_max 0.7456
_exptl_absorpt_correction_T_min 0.6705
_exptl_absorpt_correction_type multi-scan
_exptl_absorpt_process_details 'SADABS v2014/5'
_exptl_crystal_colour colourless
_exptl_crystal_density_diffrn 1.338
_exptl_crystal_description plank
_exptl_crystal_F_000 752
_exptl_crystal_size_max 0.10
_exptl_crystal_size_mid 0.04
_exptl_crystal_size_min 0.03
_refine_diff_density_max 1.460
_refine_diff_density_min -0.990
_refine_diff_density_rms 0.137
_refine_ls_goodness_of_fit_ref 1.080
_refine_ls_hydrogen_treatment constr
_refine_ls_matrix_type full
_refine_ls_number_parameters 427
_refine_ls_number_reflns 8133
_refine_ls_number_restraints 0
_refine_ls_restrained_S_all 1.080
_refine_ls_R_factor_all 0.0777
_refine_ls_R_factor_gt 0.0632
_refine_ls_shift/su_max 0.000
_refine_ls_shift/su_mean 0.000
_refine_ls_structure_factor_coef Fsqd
_refine_ls_weighting_details 'w=1/[\s^2^(Fo^2^)+(0.0480P)^2^+12.3674P] where P=(Fo^2^+2Fc^2^)/3'
_refine_ls_weighting_scheme calc
_refine_ls_wR_factor_gt 0.1563
_refine_ls_wR_factor_ref 0.1634
_reflns_number_gt 6853
_reflns_number_total 8133
_reflns_threshold_expression 'I > 2\s(I)'
_cod_data_source_file d2sc01926d2.cif
_cod_data_source_block 40154
_cod_database_code 1566965
_shelx_shelxl_version_number 2018/3
_shelx_estimated_absorpt_t_max 0.989
_shelx_estimated_absorpt_t_min 0.963

loop_
_space_group_symop_operation_xyz
'x, y, z'
'-x, -y, -z'

loop_
_atom_site_label
_atom_site_type_symbol
_atom_site_fract_x
_atom_site_fract_y
_atom_site_fract_z
_atom_site_U_iso_or_equiv
_atom_site_adp_type
_atom_site_occupancy
_atom_site_site_symmetry_order
_atom_site_calc_flag
_atom_site_refinement_flags_posn
_atom_site_refinement_flags_adp
_atom_site_refinement_flags_occupancy
_atom_site_disorder_assembly
_atom_site_disorder_group
Nb1 Nb 0.29577(4) 0.59229(3) 0.24791(2) 0.00971(11) Uani 1 1 d . . . . .
O1 O 0.4117(3) 0.5503(3) 0.3332(2) 0.0165(6) Uani 1 1 d . . . . .
O2 O 0.3282(4) 0.5790(3) 0.1248(2) 0.0176(7) Uani 1 1 d . . . . .
O3 O 0.1662(3) 0.6696(3) 0.2837(2) 0.0177(7) Uani 1 1 d . . . . .
N1 N 0.5522(4) 0.6321(3) 0.3042(2) 0.0152(7) Uani 1 1 d . . . . .
N2 N 0.3794(4) 0.7075(3) 0.1066(2) 0.0153(7) Uani 1 1 d . . . . .
N3 N 0.2755(4) 0.7706(3) 0.3309(2) 0.0155(7) Uani 1 1 d . . . . .
N4 N 0.5944(4) 0.8967(3) 0.2485(2) 0.0108(7) Uani 1 1 d . . . . .
N5 N 0.1563(4) 0.4460(3) 0.2491(2) 0.0122(7) Uani 1 1 d . . . . .
C1 C 0.7298(4) 0.8914(4) 0.2755(3) 0.0153(8) Uani 1 1 d . . . . .
H1a H 0.808191 0.974535 0.277446 0.020 Uiso 1 1 calc R . . . .
H1b H 0.755934 0.841922 0.233602 0.020 Uiso 1 1 calc R . . . .
C2 C 0.7161(5) 0.8365(4) 0.3615(3) 0.0160(9) Uani 1 1 d . . . . .
C3 C 0.7890(5) 0.9101(4) 0.4314(3) 0.0188(9) Uani 1 1 d . . . . .
H3 H 0.854099 0.992033 0.422413 0.025 Uiso 1 1 calc R . . . .
C4 C 0.7697(6) 0.8678(5) 0.5128(3) 0.0266(11) Uani 1 1 d . . . . .
H4 H 0.823211 0.919034 0.558913 0.035 Uiso 1 1 calc R . . . .
C5 C 0.6714(6) 0.7500(5) 0.5267(3) 0.0256(11) Uani 1 1 d . . . . .
H5 H 0.654594 0.720882 0.582801 0.034 Uiso 1 1 calc R . . . .
C6 C 0.5972(5) 0.6740(4) 0.4589(3) 0.0202(9) Uani 1 1 d . . . . .
H6 H 0.527877 0.593771 0.468829 0.027 Uiso 1 1 calc R . . . .
C7 C 0.6243(5) 0.7153(4) 0.3758(3) 0.0154(9) Uani 1 1 d . . . . .
C8 C 0.6284(5) 0.5523(4) 0.2768(3) 0.0188(9) Uani 1 1 d . . . . .
C9 C 0.5343(5) 0.4599(4) 0.2107(3) 0.0231(10) Uani 1 1 d . . . . .
H9a H 0.446961 0.401869 0.237349 0.035 Uiso 1 1 calc GR . . . .
H9b H 0.588031 0.416230 0.186050 0.035 Uiso 1 1 calc GR . . . .
H9c H 0.507245 0.501942 0.165892 0.035 Uiso 1 1 calc GR . . . .
C10 C 0.6565(6) 0.4850(5) 0.3519(3) 0.0251(11) Uani 1 1 d . . . . .
H10a H 0.567375 0.445433 0.383751 0.038 Uiso 1 1 calc GR . . . .
H10b H 0.731939 0.543348 0.389293 0.038 Uiso 1 1 calc GR . . . .
H10c H 0.688013 0.423306 0.330458 0.038 Uiso 1 1 calc GR . . . .
C11 C 0.7725(5) 0.6332(4) 0.2381(3) 0.0231(10) Uani 1 1 d . . . . .
H11a H 0.826528 0.584431 0.224417 0.035 Uiso 1 1 calc GR . . . .
H11b H 0.828680 0.698579 0.278848 0.035 Uiso 1 1 calc GR . . . .
H11c H 0.754858 0.668681 0.186271 0.035 Uiso 1 1 calc GR . . . .
C12 C 0.6077(5) 0.9432(4) 0.1621(3) 0.0156(9) Uani 1 1 d . . . . .
H12a H 0.688961 1.024761 0.160845 0.021 Uiso 1 1 calc R . . . .
H12b H 0.518141 0.951942 0.146115 0.021 Uiso 1 1 calc R . . . .
C13 C 0.6333(5) 0.8592(4) 0.0985(3) 0.0151(8) Uani 1 1 d . . . . .
C14 C 0.7719(5) 0.8921(4) 0.0658(3) 0.0170(9) Uani 1 1 d . . . . .
H14 H 0.845314 0.970234 0.080011 0.023 Uiso 1 1 calc R . . . .
C15 C 0.8045(5) 0.8146(5) 0.0139(3) 0.0224(10) Uani 1 1 d . . . . .
H15 H 0.899178 0.839413 -0.007601 0.030 Uiso 1 1 calc R . . . .
C16 C 0.6985(5) 0.6995(4) -0.0073(3) 0.0209(10) Uani 1 1 d . . . . .
H16 H 0.720117 0.644886 -0.042784 0.028 Uiso 1 1 calc R . . . .
C17 C 0.5612(5) 0.6660(4) 0.0244(3) 0.0183(9) Uani 1 1 d . . . . .
H17 H 0.488992 0.587088 0.010937 0.024 Uiso 1 1 calc R . . . .
C18 C 0.5261(5) 0.7452(4) 0.0756(3) 0.0156(9) Uani 1 1 d . . . . .
C19 C 0.2730(5) 0.7176(4) 0.0424(3) 0.0182(9) Uani 1 1 d . . . . .
C20 C 0.1229(5) 0.6637(5) 0.0800(3) 0.0243(10) Uani 1 1 d . . . . .
H20a H 0.089980 0.575399 0.084175 0.036 Uiso 1 1 calc GR . . . .
H20b H 0.055855 0.681116 0.043419 0.036 Uiso 1 1 calc GR . . . .
H20c H 0.126198 0.699794 0.136677 0.036 Uiso 1 1 calc GR . . . .
C21 C 0.2718(6) 0.6518(5) -0.0419(3) 0.0277(11) Uani 1 1 d . . . . .
H21a H 0.365585 0.692325 -0.069048 0.042 Uiso 1 1 calc GR . . . .
H21b H 0.195507 0.653886 -0.079322 0.042 Uiso 1 1 calc GR . . . .
H21c H 0.253612 0.566988 -0.031410 0.042 Uiso 1 1 calc GR . . . .
C22 C 0.3177(5) 0.8531(5) 0.0276(3) 0.0246(10) Uani 1 1 d . . . . .
H22a H 0.309058 0.893383 0.080559 0.037 Uiso 1 1 calc GR . . . .
H22b H 0.254563 0.862760 -0.016117 0.037 Uiso 1 1 calc GR . . . .
H22c H 0.418034 0.889872 0.008974 0.037 Uiso 1 1 calc GR . . . .
C23 C 0.5588(5) 0.9754(4) 0.3081(3) 0.0163(9) Uani 1 1 d . . . . .
H23a H 0.637171 1.058546 0.308509 0.022 Uiso 1 1 calc R . . . .
H23b H 0.552291 0.943800 0.366079 0.022 Uiso 1 1 calc R . . . .
C24 C 0.4180(5) 0.9810(4) 0.2843(3) 0.0163(9) Uani 1 1 d . . . . .
C25 C 0.4214(5) 1.0871(4) 0.2488(3) 0.0193(9) Uani 1 1 d . . . . .
H25 H 0.511010 1.156249 0.245589 0.026 Uiso 1 1 calc R . . . .
C26 C 0.2964(6) 1.0938(5) 0.2182(4) 0.0266(11) Uani 1 1 d . . . . .
H26 H 0.300243 1.166742 0.194420 0.035 Uiso 1 1 calc R . . . .
C27 C 0.1669(6) 0.9929(5) 0.2228(4) 0.0272(11) Uani 1 1 d . . . . .
H27 H 0.081174 0.996282 0.201210 0.036 Uiso 1 1 calc R . . . .
C28 C 0.1599(5) 0.8882(4) 0.2580(3) 0.0199(9) Uani 1 1 d . . . . .
H28 H 0.069856 0.819318 0.259869 0.026 Uiso 1 1 calc R . . . .
C29 C 0.2850(5) 0.8818(4) 0.2914(3) 0.0160(9) Uani 1 1 d . . . . .
C30 C 0.2275(5) 0.7591(4) 0.4232(3) 0.0183(9) Uani 1 1 d . . . . .
C31 C 0.2092(6) 0.6351(5) 0.4537(3) 0.0239(10) Uani 1 1 d . . . . .
H31a H 0.294930 0.621369 0.439358 0.036 Uiso 1 1 calc GR . . . .
H31b H 0.123669 0.571773 0.426107 0.036 Uiso 1 1 calc GR . . . .
H31c H 0.197244 0.632330 0.515339 0.036 Uiso 1 1 calc GR . . . .
C32 C 0.0827(5) 0.7706(5) 0.4327(3) 0.0259(11) Uani 1 1 d . . . . .
H32a H 0.049522 0.752921 0.491089 0.039 Uiso 1 1 calc GR . . . .
H32b H 0.010511 0.712510 0.393516 0.039 Uiso 1 1 calc GR . . . .
H32c H 0.096079 0.853479 0.419569 0.039 Uiso 1 1 calc GR . . . .
C33 C 0.3434(5) 0.8574(5) 0.4756(3) 0.0234(10) Uani 1 1 d . . . . .
H33a H 0.433165 0.845902 0.472800 0.035 Uiso 1 1 calc GR . . . .
H33b H 0.312879 0.853248 0.534664 0.035 Uiso 1 1 calc GR . . . .
H33c H 0.359633 0.937195 0.453411 0.035 Uiso 1 1 calc GR . . . .
C34 C 0.0384(4) 0.3279(4) 0.2547(3) 0.0124(8) Uani 1 1 d . . . . .
C35 C 0.0215(5) 0.2575(4) 0.1703(3) 0.0218(10) Uani 1 1 d . . . . .
H35a H 0.006396 0.304252 0.124162 0.033 Uiso 1 1 calc GR . . . .
H35b H -0.061724 0.178566 0.172901 0.033 Uiso 1 1 calc GR . . . .
H35c H 0.109118 0.244591 0.160012 0.033 Uiso 1 1 calc GR . . . .
C36 C 0.0707(6) 0.2602(5) 0.3263(3) 0.0266(11) Uani 1 1 d . . . . .
H36a H 0.156356 0.245971 0.312725 0.040 Uiso 1 1 calc GR . . . .
H36b H -0.012102 0.181975 0.333337 0.040 Uiso 1 1 calc GR . . . .
H36c H 0.088553 0.308987 0.379074 0.040 Uiso 1 1 calc GR . . . .
C37 C -0.0986(5) 0.3476(5) 0.2740(3) 0.0254(11) Uani 1 1 d . . . . .
H37a H -0.085013 0.393007 0.328029 0.038 Uiso 1 1 calc GR . . . .
H37b H -0.181164 0.268461 0.277932 0.038 Uiso 1 1 calc GR . . . .
H37c H -0.116745 0.393716 0.228529 0.038 Uiso 1 1 calc GR . . . .

loop_
_atom_site_aniso_label
_atom_site_aniso_U_11
_atom_site_aniso_U_22
_atom_site_aniso_U_33
_atom_site_aniso_U_23
_atom_site_aniso_U_13
_atom_site_aniso_U_12
Nb1 0.00679(17) 0.01079(18) 0.01061(18) -0.00038(12) -0.00020(12) 0.00273(13)
O1 0.0108(14) 0.0145(15) 0.0210(16) 0.0011(12) -0.0007(12) 0.0022(12)
O2 0.0212(16) 0.0124(15) 0.0143(15) 0.0011(12) 0.0031(12) 0.0022(13)
O3 0.0140(15) 0.0141(15) 0.0214(17) -0.0049(12) -0.0004(12) 0.0024(12)
N1 0.0123(17) 0.0141(18) 0.0174(19) 0.0031(14) 0.0015(14) 0.0034(14)
N2 0.0156(18) 0.0120(17) 0.0167(18) 0.0003(14) -0.0015(14) 0.0042(15)
N3 0.0132(18) 0.0156(18) 0.0154(18) -0.0037(14) -0.0005(14) 0.0037(15)
N4 0.0075(16) 0.0161(17) 0.0105(17) -0.0011(13) -0.0011(12) 0.0067(14)
N5 0.0121(17) 0.0134(17) 0.0127(17) 0.0025(13) 0.0010(13) 0.0066(14)
C1 0.0074(19) 0.015(2) 0.021(2) 0.0011(17) 0.0021(16) 0.0020(16)
C2 0.0091(19) 0.017(2) 0.020(2) 0.0017(17) 0.0000(16) 0.0042(17)
C3 0.015(2) 0.018(2) 0.021(2) 0.0013(18) -0.0036(17) 0.0048(18)
C4 0.025(3) 0.024(3) 0.021(2) -0.005(2) -0.012(2) 0.001(2)
C5 0.026(3) 0.032(3) 0.011(2) 0.0037(19) -0.0034(18) 0.004(2)
C6 0.017(2) 0.018(2) 0.020(2) 0.0020(18) -0.0059(18) 0.0020(18)
C7 0.0096(19) 0.021(2) 0.016(2) -0.0010(17) -0.0010(16) 0.0062(17)
C8 0.015(2) 0.016(2) 0.027(2) 0.0029(18) 0.0049(18) 0.0074(18)
C9 0.025(3) 0.019(2) 0.028(3) -0.0034(19) -0.001(2) 0.012(2)
C10 0.026(3) 0.025(3) 0.029(3) 0.010(2) 0.004(2) 0.014(2)
C11 0.016(2) 0.022(2) 0.034(3) 0.006(2) 0.0085(19) 0.011(2)
C12 0.015(2) 0.011(2) 0.017(2) 0.0022(16) 0.0010(16) 0.0022(17)
C13 0.017(2) 0.015(2) 0.013(2) 0.0035(16) 0.0003(16) 0.0058(17)
C14 0.013(2) 0.019(2) 0.015(2) -0.0002(17) 0.0013(16) 0.0033(17)
C15 0.016(2) 0.025(2) 0.021(2) 0.0031(19) 0.0088(18) 0.004(2)
C16 0.021(2) 0.022(2) 0.018(2) -0.0022(18) 0.0066(18) 0.0064(19)
C17 0.018(2) 0.013(2) 0.018(2) 0.0017(17) 0.0038(17) 0.0012(18)
C18 0.014(2) 0.018(2) 0.013(2) 0.0029(16) 0.0010(16) 0.0047(17)
C19 0.018(2) 0.023(2) 0.012(2) -0.0009(17) -0.0056(17) 0.0075(19)
C20 0.016(2) 0.034(3) 0.022(2) 0.001(2) -0.0027(18) 0.009(2)
C21 0.028(3) 0.038(3) 0.019(2) -0.005(2) -0.009(2) 0.016(2)
C22 0.020(2) 0.025(3) 0.028(3) 0.006(2) -0.006(2) 0.010(2)
C23 0.015(2) 0.012(2) 0.019(2) -0.0047(16) 0.0018(16) 0.0019(17)
C24 0.016(2) 0.016(2) 0.017(2) -0.0025(17) 0.0018(16) 0.0066(18)
C25 0.017(2) 0.015(2) 0.028(3) -0.0012(18) -0.0010(18) 0.0083(18)
C26 0.024(3) 0.020(2) 0.041(3) 0.005(2) 0.000(2) 0.014(2)
C27 0.019(2) 0.026(3) 0.042(3) -0.001(2) -0.001(2) 0.015(2)
C28 0.013(2) 0.021(2) 0.026(2) -0.0028(19) 0.0005(18) 0.0078(18)
C29 0.015(2) 0.016(2) 0.018(2) -0.0035(17) 0.0022(16) 0.0068(17)
C30 0.016(2) 0.021(2) 0.015(2) -0.0016(17) 0.0042(17) 0.0045(18)
C31 0.023(2) 0.027(3) 0.020(2) 0.0034(19) 0.0053(19) 0.009(2)
C32 0.020(2) 0.033(3) 0.025(3) -0.001(2) 0.0100(19) 0.011(2)
C33 0.020(2) 0.031(3) 0.014(2) -0.0052(19) 0.0026(18) 0.005(2)
C34 0.0092(19) 0.014(2) 0.013(2) 0.0007(15) -0.0002(15) 0.0040(16)
C35 0.025(2) 0.018(2) 0.019(2) -0.0065(18) 0.0020(19) 0.0060(19)
C36 0.038(3) 0.024(3) 0.017(2) 0.0084(19) 0.001(2) 0.011(2)
C37 0.013(2) 0.031(3) 0.032(3) -0.002(2) 0.0050(19) 0.009(2)

loop_
_atom_type_symbol
_atom_type_description
_atom_type_scat_dispersion_real
_atom_type_scat_dispersion_imag
_atom_type_scat_source
C C 0.0033 0.0016 'International Tables Vol C Tables 4.2.6.8 and 6.1.1.4'
H H 0.0000 0.0000 'International Tables Vol C Tables 4.2.6.8 and 6.1.1.4'
N N 0.0061 0.0033 'International Tables Vol C Tables 4.2.6.8 and 6.1.1.4'
Nb Nb -2.0727 0.6215 'International Tables Vol C Tables 4.2.6.8 and 6.1.1.4'
O O 0.0106 0.0060 'International Tables Vol C Tables 4.2.6.8 and 6.1.1.4'

loop_
_geom_angle_atom_site_label_1
_geom_angle_atom_site_label_2
_geom_angle_atom_site_label_3
_geom_angle
_geom_angle_site_symmetry_1
_geom_angle_site_symmetry_3
_geom_angle_publ_flag
O1 Nb1 N1 33.58(12) . . ?
O1 Nb1 N2 128.81(12) . . ?
O1 Nb1 N3 98.17(13) . . ?
O2 Nb1 O1 120.31(14) . . ?
O2 Nb1 N1 98.61(13) . . ?
O2 Nb1 N2 33.54(12) . . ?
O2 Nb1 N3 128.35(13) . . ?
O3 Nb1 O1 120.68(13) . . ?
O3 Nb1 O2 118.46(14) . . ?
O3 Nb1 N1 129.30(12) . . ?
O3 Nb1 N2 97.22(13) . . ?
O3 Nb1 N3 34.02(12) . . ?
N1 Nb1 N2 96.16(12) . . ?
N3 Nb1 N1 96.05(12) . . ?
N3 Nb1 N2 95.86(12) . . ?
N5 Nb1 O1 91.99(14) . . ?
N5 Nb1 O2 92.75(15) . . ?
N5 Nb1 O3 92.61(15) . . ?
N5 Nb1 N1 120.45(14) . . ?
N5 Nb1 N2 121.35(14) . . ?
N5 Nb1 N3 120.83(14) . . ?
N1 O1 Nb1 96.9(2) . . ?
N2 O2 Nb1 97.4(2) . . ?
N3 O3 Nb1 96.0(2) . . ?
O1 N1 Nb1 49.55(17) . . ?
O1 N1 C7 106.7(3) . . ?
O1 N1 C8 106.1(3) . . ?
C7 N1 Nb1 123.7(3) . . ?
C7 N1 C8 113.5(3) . . ?
C8 N1 Nb1 121.9(3) . . ?
O2 N2 Nb1 49.02(17) . . ?
O2 N2 C18 106.2(3) . . ?
O2 N2 C19 106.3(3) . . ?
C18 N2 Nb1 122.4(3) . . ?
C18 N2 C19 114.4(4) . . ?
C19 N2 Nb1 122.1(3) . . ?
O3 N3 Nb1 49.96(17) . . ?
O3 N3 C29 106.9(3) . . ?
O3 N3 C30 106.7(3) . . ?
C29 N3 Nb1 123.4(3) . . ?
C29 N3 C30 114.1(3) . . ?
C30 N3 Nb1 121.8(3) . . ?
C1 N4 C12 110.0(3) . . ?
C1 N4 C23 109.7(3) . . ?
C12 N4 C23 110.4(3) . . ?
C34 N5 Nb1 176.5(3) . . ?
N4 C1 C2 111.1(3) . . ?
C3 C2 C1 119.7(4) . . ?
C7 C2 C1 122.2(4) . . ?
C7 C2 C3 117.9(4) . . ?
C4 C3 C2 122.3(4) . . ?
C3 C4 C5 119.1(4) . . ?
C4 C5 C6 120.3(5) . . ?
C5 C6 C7 120.1(4) . . ?
C2 C7 N1 120.2(4) . . ?
C2 C7 C6 120.0(4) . . ?
C6 C7 N1 119.8(4) . . ?
N1 C8 C10 112.0(4) . . ?
N1 C8 C11 108.4(4) . . ?
C9 C8 N1 108.5(4) . . ?
C9 C8 C10 109.3(4) . . ?
C9 C8 C11 109.6(4) . . ?
C11 C8 C10 109.1(4) . . ?
N4 C12 C13 111.5(3) . . ?
C14 C13 C12 119.4(4) . . ?
C18 C13 C12 122.1(4) . . ?
C18 C13 C14 118.3(4) . . ?
C15 C14 C13 121.8(4) . . ?
C14 C15 C16 119.9(4) . . ?
C17 C16 C15 118.8(4) . . ?
C16 C17 C18 121.7(4) . . ?
C13 C18 N2 120.5(4) . . ?
C13 C18 C17 119.3(4) . . ?
C17 C18 N2 120.2(4) . . ?
N2 C19 C20 108.6(4) . . ?
N2 C19 C21 112.3(4) . . ?
N2 C19 C22 107.3(4) . . ?
C20 C19 C21 109.6(4) . . ?
C20 C19 C22 109.3(4) . . ?
C22 C19 C21 109.7(4) . . ?
N4 C23 C24 111.6(4) . . ?
C25 C24 C23 118.7(4) . . ?
C29 C24 C23 122.6(4) . . ?
C29 C24 C25 118.6(4) . . ?
C26 C25 C24 121.5(4) . . ?
C27 C26 C25 118.9(5) . . ?
C28 C27 C26 121.0(5) . . ?
C27 C28 C29 120.5(4) . . ?
C24 C29 N3 120.5(4) . . ?
C24 C29 C28 119.5(4) . . ?
C28 C29 N3 120.0(4) . . ?
N3 C30 C32 111.8(4) . . ?
C31 C30 N3 108.5(4) . . ?
C31 C30 C32 108.7(4) . . ?
C33 C30 N3 108.4(4) . . ?
C33 C30 C31 109.6(4) . . ?
C33 C30 C32 109.9(4) . . ?
N5 C34 C35 109.2(4) . . ?
N5 C34 C36 108.8(4) . . ?
N5 C34 C37 107.6(4) . . ?
C35 C34 C37 111.0(4) . . ?
C36 C34 C35 110.2(4) . . ?
C36 C34 C37 110.0(4) . . ?

loop_
_geom_bond_atom_site_label_1
_geom_bond_atom_site_label_2
_geom_bond_distance
_geom_bond_site_symmetry_2
_geom_bond_publ_flag
Nb1 O1 1.988(3) . ?
Nb1 O2 1.986(3) . ?
Nb1 O3 1.984(3) . ?
Nb1 N1 2.594(4) . ?
Nb1 N2 2.609(4) . ?
Nb1 N3 2.577(4) . ?
Nb1 N5 1.749(4) . ?
O1 N1 1.445(5) . ?
O2 N2 1.454(5) . ?
O3 N3 1.450(5) . ?
N1 C7 1.466(6) . ?
N1 C8 1.523(6) . ?
N2 C18 1.459(6) . ?
N2 C19 1.519(6) . ?
N3 C29 1.459(6) . ?
N3 C30 1.530(6) . ?
N4 C1 1.466(5) . ?
N4 C12 1.471(5) . ?
N4 C23 1.472(5) . ?
N5 C34 1.439(5) . ?
C1 C2 1.504(6) . ?
C2 C3 1.398(6) . ?
C2 C7 1.397(6) . ?
C3 C4 1.378(7) . ?
C4 C5 1.382(7) . ?
C5 C6 1.388(7) . ?
C6 C7 1.400(6) . ?
C8 C9 1.516(7) . ?
C8 C10 1.540(7) . ?
C8 C11 1.526(6) . ?
C12 C13 1.511(6) . ?
C13 C14 1.403(6) . ?
C13 C18 1.394(6) . ?
C14 C15 1.373(7) . ?
C15 C16 1.392(7) . ?
C16 C17 1.384(6) . ?
C17 C18 1.396(6) . ?
C19 C20 1.521(7) . ?
C19 C21 1.533(7) . ?
C19 C22 1.529(7) . ?
C23 C24 1.506(6) . ?
C24 C25 1.397(6) . ?
C24 C29 1.394(6) . ?
C25 C26 1.390(7) . ?
C26 C27 1.379(7) . ?
C27 C28 1.366(7) . ?
C28 C29 1.405(6) . ?
C30 C31 1.519(7) . ?
C30 C32 1.543(7) . ?
C30 C33 1.505(6) . ?
C34 C35 1.533(6) . ?
C34 C36 1.519(6) . ?
C34 C37 1.538(6) . ?
